data_1514884
loop_
_publ_author_name
'Alsarraf, J\'erome'
'Robert, Fr\'ed\'eric'
'Cramail, Henri'
'Landais, Yannick'

_publ_section_title
;
 Latent catalysts based on guanidine templates for polyurethane synthesis
;
_journal_issue 4
_journal_name_full 'Polymer Chemistry'
_journal_page_first 904
_journal_paper_doi 10.1039/c2py21006a
_journal_volume 4
_journal_year 2013
_chemical_formula_sum 'C23 H26 N4 O2'
_chemical_formula_weight 390.48
_chemical_name_systematic
;
?
;
_space_group_IT_number 7
_symmetry_cell_setting monoclinic
_symmetry_space_group_name_Hall 'P -2yc'
_symmetry_space_group_name_H-M 'P 1 c 1'
_atom_sites_solution_hydrogens geom
_atom_sites_solution_primary direct
_atom_sites_solution_secondary difmap
_audit_creation_method SHELXL-97
_cell_angle_alpha 90.00
_cell_angle_beta 110.45(3)
_cell_angle_gamma 90.00
_cell_formula_units_Z 12
_cell_length_a 17.848(4)
_cell_length_b 16.102(3)
_cell_length_c 22.302(5)
_cell_measurement_temperature 150(2)
_cell_volume 6005(3)
_computing_structure_refinement 'SHELXL-97 (Sheldrick, 1997)'
_computing_structure_solution 'SUPERFLIP (Palatinus, 2007)'
_diffrn_ambient_temperature 150(2)
_diffrn_measured_fraction_theta_full 0.989
_diffrn_measured_fraction_theta_max 0.989
_diffrn_measurement_device_type 'four circles'
_diffrn_measurement_method 'omega scans'
_diffrn_radiation_monochromator 'osmic mirros'
_diffrn_radiation_source 'rotating anode'
_diffrn_radiation_type CuK\a
_diffrn_radiation_wavelength 1.54178
_diffrn_reflns_av_R_equivalents 0.0267
_diffrn_reflns_av_sigmaI/netI 0.0251
_diffrn_reflns_limit_h_max 18
_diffrn_reflns_limit_h_min -20
_diffrn_reflns_limit_k_max 18
_diffrn_reflns_limit_k_min -18
_diffrn_reflns_limit_l_max 26
_diffrn_reflns_limit_l_min -24
_diffrn_reflns_number 81357
_diffrn_reflns_theta_full 65.08
_diffrn_reflns_theta_max 65.08
_diffrn_reflns_theta_min 6.57
_exptl_absorpt_coefficient_mu 0.676
_exptl_absorpt_correction_type none
_exptl_crystal_colour colorless
_exptl_crystal_density_diffrn 1.296
_exptl_crystal_density_method 'not measured'
_exptl_crystal_F_000 2496
_exptl_crystal_size_max 0.1
_exptl_crystal_size_mid 0.02
_exptl_crystal_size_min 0.02
_refine_diff_density_max 0.364
_refine_diff_density_min -0.326
_refine_diff_density_rms 0.081
_refine_ls_abs_structure_details 'Flack H D (1983), Acta Cryst. A39, 876-881'
_refine_ls_abs_structure_Flack 0.2(2)
_refine_ls_extinction_coef 0.00000
_refine_ls_extinction_expression Fc^*^=kFc[1+0.001xFc^2^\l^3^/sin(2\q)]^-1/4^
_refine_ls_extinction_method SHELXL
_refine_ls_goodness_of_fit_ref 0.793
_refine_ls_hydrogen_treatment constr
_refine_ls_matrix_type full
_refine_ls_number_parameters 1568
_refine_ls_number_reflns 18413
_refine_ls_number_restraints 2
_refine_ls_restrained_S_all 0.793
_refine_ls_R_factor_all 0.1003
_refine_ls_R_factor_gt 0.0601
_refine_ls_shift/su_max 0.063
_refine_ls_shift/su_mean 0.032
_refine_ls_structure_factor_coef Fsqd
_refine_ls_weighting_details 'calc w=1/[\s^2^(Fo^2^)+(0.1416P)^2^+0.0000P] where P=(Fo^2^+2Fc^2^)/3'
_refine_ls_weighting_scheme calc
_refine_ls_wR_factor_gt 0.1610
_refine_ls_wR_factor_ref 0.2263
_reflns_number_gt 5302
_reflns_number_total 18413
_reflns_threshold_expression >2sigma(I)
_cod_data_source_file c2py21006a.txt
_cod_data_source_block dbn
_cod_original_cell_volume 6005(2)
_cod_original_sg_symbol_H-M Pc
_cod_database_code 1514884

loop_
_symmetry_equiv_pos_as_xyz
'x, y, z'
'x, -y, z+1/2'

loop_
_atom_site_label
_atom_site_type_symbol
_atom_site_fract_x
_atom_site_fract_y
_atom_site_fract_z
_atom_site_U_iso_or_equiv
_atom_site_adp_type
_atom_site_occupancy
_atom_site_symmetry_multiplicity
_atom_site_calc_flag
_atom_site_refinement_flags
O1 O 0.2805(2) 0.2090(2) 0.33228(19) 0.0694(12) Uani 1 1 d .
O2 O 0.9468(2) 0.2090(2) 0.99907(18) 0.0693(12) Uani 1 1 d .
O3 O 0.7998(2) 0.2913(2) 0.35150(17) 0.0690(13) Uani 1 1 d .
O4 O 0.6136(2) 0.7911(2) 0.16552(19) 0.0683(12) Uani 1 1 d .
O5 O 0.4663(2) 0.2913(2) 0.01809(18) 0.0684(12) Uani 1 1 d .
O6 O 0.1331(2) 0.7087(2) 0.18478(18) 0.0696(13) Uani 1 1 d .
O7 O -0.0200(3) 0.5630(3) 0.2716(2) 0.0722(14) Uani 1 1 d .
O8 O 0.3134(3) 0.4371(3) 0.1050(2) 0.0723(17) Uani 1 1 d .
O9 O 0.4460(3) 0.9373(2) 0.2388(2) 0.0722(14) Uani 1 1 d .
N500 N 0.7365(3) 0.3692(3) 0.4058(2) 0.0543(13) Uani 1 1 d .
O11 O 0.6463(3) 0.4374(3) 0.43853(18) 0.0743(14) Uani 1 1 d .
N401 N 0.9701(3) 0.0709(3) 1.01682(19) 0.0481(11) Uani 1 1 d .
N701 N 0.0704(3) 0.6315(3) 0.2391(2) 0.0569(15) Uani 1 1 d .
O14 O 0.7801(3) 0.0626(2) 1.07183(18) 0.0697(12) Uani 1 1 d .
O15 O 0.1129(3) 0.0626(2) 0.4053(2) 0.0713(14) Uani 1 1 d .
N301 N 0.6364(3) 0.9292(3) 0.18339(19) 0.0487(12) Uani 1 1 d .
N600 N 0.4035(4) 0.3690(4) 0.0725(2) 0.0556(15) Uani 1 1 d .
C414 C 0.9262(4) 0.1405(4) 1.0111(3) 0.0478(14) Uani 1 1 d .
C506 C 0.6928(4) 0.4394(5) 0.4080(3) 0.0520(16) Uani 1 1 d .
N300 N 0.5198(3) 0.8694(3) 0.18924(19) 0.0518(13) Uani 1 1 d .
N400 N 0.8537(3) 0.1312(3) 1.0226(2) 0.0536(13) Uani 1 1 d .
C614 C 0.3605(5) 0.4395(5) 0.0744(3) 0.0506(16) Uani 1 1 d .
N101 N 0.3035(3) 0.0711(3) 0.35014(19) 0.0485(12) Uani 1 1 d .
C706 C 0.0275(5) 0.5612(4) 0.2409(3) 0.0525(16) Uani 1 1 d .
N602 N 0.4490(2) 0.4291(3) -0.0032(2) 0.0486(15) Uani 1 1 d .
C120 C 0.2589(4) 0.1408(4) 0.3446(3) 0.0467(14) Uani 1 1 d .
N501 N 0.7825(3) 0.4292(2) 0.33013(19) 0.0469(11) Uani 1 1 d .
N100 N 0.1868(3) 0.1311(3) 0.3559(2) 0.0516(12) Uani 1 1 d .
C307 C 0.5920(4) 0.8595(4) 0.1782(2) 0.0473(15) Uani 1 1 d .
N502 N 0.7018(3) 0.5043(4) 0.3745(2) 0.0551(13) Uani 1 1 d .
N700 N 0.1159(3) 0.5708(3) 0.1635(2) 0.0487(14) Uani 1 1 d .
N303 N 0.6601(3) 1.0729(3) 0.2072(2) 0.0627(14) Uani 1 1 d .
N203 N 0.3268(3) -0.0730(3) 0.3739(2) 0.0629(14) Uani 1 1 d .
N702 N 0.0353(3) 0.4957(3) 0.2078(2) 0.0555(15) Uani 1 1 d .
C507 C 0.7755(4) 0.3594(3) 0.3616(3) 0.0517(15) Uani 1 1 d .
C707 C 0.1091(3) 0.6410(3) 0.1945(3) 0.0504(17) Uani 1 1 d .
N601 N 0.3686(3) 0.5047(3) 0.0408(2) 0.0564(14) Uani 1 1 d .
C415 C 0.8372(3) 0.0611(4) 1.0508(3) 0.0517(16) Uani 1 1 d .
N402 N 0.8834(3) -0.0049(3) 1.0556(2) 0.0563(13) Uani 1 1 d .
N503 N 0.7598(4) 0.5725(3) 0.3068(3) 0.0611(14) Uani 1 1 d .
C308 C 0.5023(5) 0.9390(4) 0.2181(3) 0.0492(16) Uani 1 1 d .
N703 N 0.0927(3) 0.4274(3) 0.1398(2) 0.0596(13) Uani 1 1 d .
N302 N 0.5497(3) 1.0045(3) 0.2224(2) 0.0551(13) Uani 1 1 d .
N403 N 0.9934(3) -0.0728(3) 1.0407(2) 0.0626(14) Uani 1 1 d .
C613 C 0.4422(4) 0.3593(4) 0.0281(3) 0.0502(16) Uani 1 1 d .
N603 N 0.4266(3) 0.5724(3) -0.0266(2) 0.0605(15) Uani 1 1 d .
N200 N 0.2166(3) -0.0046(3) 0.3892(2) 0.0556(14) Uani 1 1 d .
C121 C 0.1695(5) 0.0611(4) 0.3844(4) 0.0496(16) Uani 1 1 d .
C416 C 0.9328(4) -0.0116(3) 1.0154(3) 0.0494(15) Uani 1 1 d .
C316 C 0.5992(3) 1.0115(3) 0.1821(3) 0.0495(15) Uani 1 1 d .
C715 C 0.1058(3) 0.4876(3) 0.1888(3) 0.0493(15) Uani 1 1 d .
C518 C 0.7724(3) 0.5120(3) 0.3554(3) 0.0491(14) Uani 1 1 d .
C709 C 0.1118(3) 0.5761(3) 0.0506(3) 0.0506(15) Uani 1 1 d .
C105 C 0.4521(4) 0.0761(3) 0.3905(3) 0.0516(15) Uani 1 1 d .
C310 C 0.7852(3) 0.9242(4) 0.2239(3) 0.0514(15) Uani 1 1 d .
C618 C 0.4392(3) 0.5120(4) 0.0224(3) 0.0489(14) Uani 1 1 d .
C607 C 0.4456(3) 0.4246(4) -0.1160(3) 0.0511(15) Uani 1 1 d .
C704 C 0.1064(4) 0.6947(3) 0.3463(3) 0.0528(16) Uani 1 1 d .
C201 C 0.2663(4) -0.0116(3) 0.3490(3) 0.0511(15) Uani 1 1 d .
C604 C 0.4394(4) 0.3047(3) 0.1799(3) 0.0522(15) Uani 1 1 d .
C108 C 0.0549(4) 0.1950(3) 0.2963(3) 0.0504(16) Uani 1 1 d .
C408 C 1.1189(4) 0.0756(3) 1.0569(2) 0.0507(15) Uani 1 1 d .
C300 C 0.3885(3) 0.8057(3) 0.1294(3) 0.0518(15) Uani 1 1 d .
C401 C 0.7216(4) 0.1947(4) 0.9630(3) 0.0506(15) Uani 1 1 d .
C501 C 0.7731(4) 0.3050(4) 0.5131(3) 0.0526(15) Uani 1 1 d .
C509 C 0.7789(3) 0.4244(4) 0.2173(3) 0.0513(15) Uani 1 1 d .
C407 C 1.0414(3) 0.0745(3) 1.0004(2) 0.0514(14) Uani 1 1 d .
H40A H 1.0391 0.1240 0.9750 0.062 Uiso 1 1 calc R
H40B H 1.0419 0.0269 0.9738 0.062 Uiso 1 1 calc R
C106 C 0.3749(3) 0.0746(3) 0.3337(2) 0.0519(15) Uani 1 1 d .
H10A H 0.3725 0.1239 0.3081 0.062 Uiso 1 1 calc R
H10B H 0.3755 0.0267 0.3075 0.062 Uiso 1 1 calc R
C606 C 0.4960(3) 0.4259(3) -0.0458(2) 0.0498(14) Uani 1 1 d .
H60A H 0.5294 0.3766 -0.0357 0.060 Uiso 1 1 calc R
H60B H 0.5311 0.4739 -0.0373 0.060 Uiso 1 1 calc R
C309 C 0.7082(3) 0.9254(3) 0.1673(2) 0.0519(15) Uani 1 1 d .
H30A H 0.7089 0.9730 0.1408 0.062 Uiso 1 1 calc R
H30B H 0.7059 0.8759 0.1419 0.062 Uiso 1 1 calc R
C112 C -0.0141(4) 0.2199(3) 0.3047(3) 0.0559(16) Uani 1 1 d .
H112 H -0.0115 0.2414 0.3441 0.067 Uiso 1 1 calc R
C708 C 0.1622(3) 0.5742(3) 0.1207(3) 0.0507(15) Uani 1 1 d .
H70A H 0.1971 0.5262 0.1288 0.061 Uiso 1 1 calc R
H70B H 0.1957 0.6234 0.1308 0.061 Uiso 1 1 calc R
C714 C 0.0583(3) 0.6397(3) 0.0244(3) 0.0600(17) Uani 1 1 d .
H714 H 0.0510 0.6813 0.0507 0.072 Uiso 1 1 calc R
C406 C 0.6525(4) 0.2200(3) 0.9714(3) 0.0540(16) Uani 1 1 d .
H406 H 0.6551 0.2417 1.0107 0.065 Uiso 1 1 calc R
C311 C 0.8021(3) 0.8604(3) 0.2693(3) 0.0612(16) Uani 1 1 d .
H311 H 0.7642 0.8194 0.2663 0.073 Uiso 1 1 calc R
C502 C 0.7371(3) 0.2804(3) 0.5569(4) 0.0573(17) Uani 1 1 d .
H502 H 0.6851 0.2599 0.5421 0.069 Uiso 1 1 calc R
C301 C 0.3193(3) 0.7799(3) 0.1380(3) 0.0550(18) Uani 1 1 d .
H301 H 0.3222 0.7580 0.1774 0.066 Uiso 1 1 calc R
C104 C 0.4686(3) 0.1399(3) 0.4358(3) 0.0599(16) Uani 1 1 d .
H104 H 0.4307 0.1808 0.4328 0.072 Uiso 1 1 calc R
C703 C 0.0706(4) 0.7195(3) 0.3899(3) 0.0603(16) Uani 1 1 d .
H703 H 0.0187 0.7401 0.3747 0.072 Uiso 1 1 calc R
C710 C 0.1204(3) 0.5146(4) 0.0105(3) 0.0559(16) Uani 1 1 d .
H710 H 0.1550 0.4705 0.0275 0.067 Uiso 1 1 calc R
C602 C 0.4038(3) 0.2804(3) 0.2238(3) 0.0586(17) Uani 1 1 d .
H602 H 0.3519 0.2598 0.2090 0.070 Uiso 1 1 calc R
C508 C 0.8290(3) 0.4259(3) 0.2875(3) 0.0511(14) Uani 1 1 d .
H50A H 0.8625 0.3767 0.2976 0.061 Uiso 1 1 calc R
H50B H 0.8640 0.4739 0.2958 0.061 Uiso 1 1 calc R
C608 C 0.4536(3) 0.4857(4) -0.1564(3) 0.0559(16) Uani 1 1 d .
H608 H 0.4877 0.5302 -0.1395 0.067 Uiso 1 1 calc R
C409 C 1.1353(3) 0.1396(4) 1.1023(3) 0.0591(16) Uani 1 1 d .
H409 H 1.0973 0.1805 1.0991 0.071 Uiso 1 1 calc R
C510 C 0.7250(3) 0.3607(4) 0.1914(3) 0.0597(17) Uani 1 1 d .
H510 H 0.7171 0.3197 0.2179 0.072 Uiso 1 1 calc R
C612 C 0.3919(3) 0.3609(3) -0.1419(3) 0.0587(16) Uani 1 1 d .
H612 H 0.3841 0.3198 -0.1154 0.070 Uiso 1 1 calc R
C413 C 1.1757(3) 0.0140(3) 1.0654(3) 0.0638(17) Uani 1 1 d .
H413 H 1.1648 -0.0305 1.0371 0.077 Uiso 1 1 calc R
C514 C 0.7869(3) 0.4859(3) 0.1769(3) 0.0547(15) Uani 1 1 d .
H514 H 0.8208 0.5305 0.1938 0.066 Uiso 1 1 calc R
C103 C 0.5088(4) 0.0144(4) 0.3987(3) 0.0626(17) Uani 1 1 d .
H103 H 0.4978 -0.0299 0.3702 0.075 Uiso 1 1 calc R
C315 C 0.8420(4) 0.9856(3) 0.2318(3) 0.0632(18) Uani 1 1 d .
H315 H 0.8313 1.0297 0.2031 0.076 Uiso 1 1 calc R
C505 C 0.7292(3) 0.2958(4) 0.4429(2) 0.0560(15) Uani 1 1 d .
H50C H 0.7497 0.2476 0.4276 0.067 Uiso 1 1 calc R
H50D H 0.6731 0.2860 0.4356 0.067 Uiso 1 1 calc R
C705 C 0.0623(3) 0.7045(3) 0.2760(2) 0.0571(16) Uani 1 1 d .
H70C H 0.0061 0.7138 0.2687 0.069 Uiso 1 1 calc R
H70D H 0.0825 0.7530 0.2608 0.069 Uiso 1 1 calc R
C313 C 0.9305(4) 0.9184(4) 0.3246(3) 0.0677(19) Uani 1 1 d .
H313 H 0.9794 0.9161 0.3580 0.081 Uiso 1 1 calc R
C713 C 0.0156(3) 0.6420(4) -0.0407(3) 0.069(2) Uani 1 1 d .
H713 H -0.0206 0.6848 -0.0577 0.083 Uiso 1 1 calc R
C711 C 0.0783(4) 0.5175(4) -0.0549(3) 0.0702(19) Uani 1 1 d .
H711 H 0.0852 0.4761 -0.0816 0.084 Uiso 1 1 calc R
C609 C 0.4119(4) 0.4824(4) -0.2218(3) 0.0702(18) Uani 1 1 d .
H609 H 0.4193 0.5233 -0.2486 0.084 Uiso 1 1 calc R
C605 C 0.3958(3) 0.2960(3) 0.1095(3) 0.0569(16) Uani 1 1 d .
H60C H 0.4161 0.2477 0.0942 0.068 Uiso 1 1 calc R
H60D H 0.3396 0.2865 0.1020 0.068 Uiso 1 1 calc R
C109 C 0.0487(4) 0.1625(4) 0.2372(3) 0.0639(17) Uani 1 1 d .
H109 H 0.0944 0.1445 0.2302 0.077 Uiso 1 1 calc R
C603 C 0.5149(4) 0.3378(3) 0.2033(3) 0.0670(18) Uani 1 1 d .
H603 H 0.5393 0.3558 0.1750 0.080 Uiso 1 1 calc R
C611 C 0.3495(4) 0.3582(3) -0.2072(3) 0.0671(19) Uani 1 1 d .
H611 H 0.3138 0.3150 -0.2242 0.081 Uiso 1 1 calc R
C402 C 0.7151(4) 0.1625(3) 0.9043(3) 0.0630(17) Uani 1 1 d .
H402 H 0.7609 0.1445 0.8974 0.076 Uiso 1 1 calc R
C513 C 0.7452(4) 0.4826(4) 0.1114(3) 0.0709(18) Uani 1 1 d .
H513 H 0.7526 0.5234 0.0845 0.085 Uiso 1 1 calc R
C312 C 0.8750(4) 0.8585(4) 0.3184(3) 0.068(2) Uani 1 1 d .
H312 H 0.8864 0.8152 0.3479 0.081 Uiso 1 1 calc R
C410 C 1.2087(3) 0.1415(4) 1.1519(3) 0.0664(18) Uani 1 1 d .
H410 H 1.2199 0.1847 1.1814 0.080 Uiso 1 1 calc R
C102 C 0.5815(4) 0.0177(4) 0.4484(3) 0.070(2) Uani 1 1 d .
H102 H 0.6196 -0.0233 0.4526 0.084 Uiso 1 1 calc R
C305 C 0.3819(4) 0.8376(3) 0.0703(3) 0.0636(18) Uani 1 1 d .
H305 H 0.4274 0.8554 0.0629 0.076 Uiso 1 1 calc R
C314 C 0.9142(3) 0.9824(4) 0.2814(3) 0.0678(18) Uani 1 1 d .
H314 H 0.9521 1.0238 0.2857 0.081 Uiso 1 1 calc R
C500 C 0.8489(4) 0.3385(5) 0.5365(3) 0.0656(18) Uani 1 1 d .
H500 H 0.8735 0.3567 0.5084 0.079 Uiso 1 1 calc R
C107 C 0.1348(3) 0.2037(3) 0.3487(2) 0.0584(16) Uani 1 1 d .
H10C H 0.1618 0.2521 0.3401 0.070 Uiso 1 1 calc R
H10D H 0.1264 0.2133 0.3888 0.070 Uiso 1 1 calc R
C700 C 0.1823(4) 0.6613(4) 0.3701(3) 0.0660(19) Uani 1 1 d .
H700 H 0.2070 0.6422 0.3423 0.079 Uiso 1 1 calc R
C405 C 0.5799(4) 0.2139(3) 0.9232(3) 0.0679(18) Uani 1 1 d .
H405 H 0.5339 0.2316 0.9301 0.081 Uiso 1 1 calc R
C412 C 1.2481(4) 0.0175(4) 1.1150(3) 0.069(2) Uani 1 1 d .
H412 H 1.2861 -0.0237 1.1192 0.082 Uiso 1 1 calc R
C610 C 0.3595(3) 0.4179(4) -0.2467(3) 0.0649(17) Uani 1 1 d .
H610 H 0.3310 0.4153 -0.2904 0.078 Uiso 1 1 calc R
C100 C 0.5417(4) 0.1416(4) 0.4853(3) 0.0681(19) Uani 1 1 d .
H100 H 0.5530 0.1848 0.5148 0.082 Uiso 1 1 calc R
C712 C 0.0263(3) 0.5821(4) -0.0800(3) 0.0652(18) Uani 1 1 d .
H712 H -0.0016 0.5848 -0.1238 0.078 Uiso 1 1 calc R
C601 C 0.4445(7) 0.2864(4) 0.2884(3) 0.071(2) Uani 1 1 d .
H601 H 0.4205 0.2679 0.3168 0.085 Uiso 1 1 calc R
C302 C 0.2464(4) 0.7857(3) 0.0900(3) 0.0692(19) Uani 1 1 d .
H302 H 0.2006 0.7675 0.0968 0.083 Uiso 1 1 calc R
C306 C 0.4680(3) 0.7963(3) 0.1821(3) 0.0594(16) Uani 1 1 d .
H30C H 0.4594 0.7865 0.2221 0.071 Uiso 1 1 calc R
H30D H 0.4951 0.7480 0.1734 0.071 Uiso 1 1 calc R
C400 C 0.8013(3) 0.2039(3) 1.0152(2) 0.0595(16) Uani 1 1 d .
H40C H 0.8281 0.2523 1.0063 0.071 Uiso 1 1 calc R
H40D H 0.7929 0.2137 1.0553 0.071 Uiso 1 1 calc R
C411 C 1.2641(4) 0.0818(4) 1.1582(3) 0.0666(18) Uani 1 1 d .
H411 H 1.3130 0.0843 1.1917 0.080 Uiso 1 1 calc R
C511 C 0.6828(4) 0.3579(4) 0.1260(3) 0.0698(19) Uani 1 1 d .
H511 H 0.6474 0.3145 0.1089 0.084 Uiso 1 1 calc R
C702 C 0.1099(4) 0.7142(3) 0.4544(4) 0.072(2) Uani 1 1 d .
H702 H 0.0853 0.7333 0.4823 0.086 Uiso 1 1 calc R
C701 C 0.1846(4) 0.6812(4) 0.4780(3) 0.069(2) Uani 1 1 d .
H701 H 0.2104 0.6755 0.5219 0.082 Uiso 1 1 calc R
C111 C -0.0870(4) 0.2140(4) 0.2565(3) 0.0677(18) Uani 1 1 d .
H111 H -0.1330 0.2318 0.2633 0.081 Uiso 1 1 calc R
C512 C 0.6930(3) 0.4182(4) 0.0869(3) 0.0663(17) Uani 1 1 d .
H512 H 0.6643 0.4159 0.0432 0.080 Uiso 1 1 calc R
C600 C 0.5194(6) 0.3189(4) 0.3115(3) 0.0680(19) Uani 1 1 d .
H600 H 0.5462 0.3237 0.3553 0.082 Uiso 1 1 calc R
C503 C 0.7778(7) 0.2864(4) 0.6212(4) 0.0702(19) Uani 1 1 d .
H503 H 0.7537 0.2678 0.6495 0.084 Uiso 1 1 calc R
C101 C 0.5970(4) 0.0818(4) 0.4917(3) 0.0670(19) Uani 1 1 d .
H101 H 0.6457 0.0841 0.5255 0.080 Uiso 1 1 calc R
C716 C -0.0092(3) 0.4181(4) 0.2039(3) 0.0678(18) Uani 1 1 d .
H71A H -0.0524 0.4270 0.2200 0.081 Uiso 1 1 calc R
H71B H 0.0260 0.3759 0.2300 0.081 Uiso 1 1 calc R
C110 C -0.0922(4) 0.1817(4) 0.1983(3) 0.0686(19) Uani 1 1 d .
H110 H -0.1415 0.1770 0.1656 0.082 Uiso 1 1 calc R
C404 C 0.5743(4) 0.1820(4) 0.8651(3) 0.0679(19) Uani 1 1 d .
H404 H 0.5249 0.1776 0.8324 0.081 Uiso 1 1 calc R
C130 C 0.2164(3) -0.0425(3) 0.2807(2) 0.068(2) Uani 1 1 d .
H13A H 0.1642 -0.0618 0.2790 0.081 Uiso 1 1 calc R
H13B H 0.2093 0.0017 0.2496 0.081 Uiso 1 1 calc R
C504 C 0.8527(7) 0.3190(4) 0.6447(3) 0.0686(19) Uani 1 1 d .
H504 H 0.8794 0.3237 0.6886 0.082 Uiso 1 1 calc R
C516 C 0.6574(3) 0.5820(4) 0.3705(3) 0.0670(18) Uani 1 1 d .
H51A H 0.6927 0.6244 0.3964 0.080 Uiso 1 1 calc R
H51B H 0.6143 0.5734 0.3869 0.080 Uiso 1 1 calc R
C615 C 0.3242(3) 0.5822(3) 0.0371(3) 0.0675(18) Uani 1 1 d .
H61A H 0.3595 0.6246 0.0629 0.081 Uiso 1 1 calc R
H61B H 0.2812 0.5735 0.0537 0.081 Uiso 1 1 calc R
C303 C 0.2408(4) 0.8184(4) 0.0320(3) 0.0692(19) Uani 1 1 d .
H303 H 0.1914 0.8236 -0.0006 0.083 Uiso 1 1 calc R
C318 C 0.5494(3) 1.0424(3) 0.1139(2) 0.068(2) Uani 1 1 d .
H31A H 0.5422 0.9983 0.0827 0.082 Uiso 1 1 calc R
H31B H 0.4973 1.0619 0.1122 0.082 Uiso 1 1 calc R
C417 C 0.8829(3) -0.0424(3) 0.9472(2) 0.0660(17) Uani 1 1 d .
H41A H 0.8308 -0.0619 0.9456 0.079 Uiso 1 1 calc R
H41B H 0.8754 0.0018 0.9161 0.079 Uiso 1 1 calc R
C403 C 0.6427(4) 0.1564(4) 0.8559(3) 0.076(2) Uani 1 1 d .
H403 H 0.6398 0.1348 0.8165 0.091 Uiso 1 1 calc R
C517 C 0.6770(4) 0.5836(3) 0.2654(3) 0.0748(19) Uani 1 1 d .
H51C H 0.6571 0.5318 0.2434 0.090 Uiso 1 1 calc R
H51D H 0.6746 0.6251 0.2333 0.090 Uiso 1 1 calc R
C317 C 0.6872(4) 1.0835(4) 0.2754(3) 0.079(2) Uani 1 1 d .
H31C H 0.7301 1.1241 0.2880 0.095 Uiso 1 1 calc R
H31D H 0.7088 1.0312 0.2958 0.095 Uiso 1 1 calc R
C617 C 0.5133(3) 0.5425(4) 0.0781(2) 0.0670(18) Uani 1 1 d .
H61C H 0.4981 0.5627 0.1132 0.080 Uiso 1 1 calc R
H61D H 0.5519 0.4981 0.0936 0.080 Uiso 1 1 calc R
C304 C 0.3092(4) 0.8432(4) 0.0227(3) 0.078(2) Uani 1 1 d .
H304 H 0.3060 0.8644 -0.0169 0.093 Uiso 1 1 calc R
C131 C 0.3539(4) -0.0835(4) 0.4423(3) 0.078(2) Uani 1 1 d .
H13C H 0.3755 -0.0312 0.4627 0.094 Uiso 1 1 calc R
H13D H 0.3967 -0.1241 0.4550 0.094 Uiso 1 1 calc R
C515 C 0.8466(3) 0.5423(3) 0.4112(3) 0.0660(17) Uani 1 1 d .
H51E H 0.8316 0.5624 0.4465 0.079 Uiso 1 1 calc R
H51F H 0.8852 0.4978 0.4266 0.079 Uiso 1 1 calc R
C418 C 1.0208(4) -0.0832(4) 1.1090(3) 0.078(2) Uani 1 1 d .
H41C H 1.0425 -0.0309 1.1293 0.093 Uiso 1 1 calc R
H41D H 1.0637 -0.1239 1.1215 0.093 Uiso 1 1 calc R
C616 C 0.3440(4) 0.5834(4) -0.0676(3) 0.075(2) Uani 1 1 d .
H61E H 0.3242 0.5315 -0.0894 0.090 Uiso 1 1 calc R
H61F H 0.3417 0.6246 -0.1000 0.090 Uiso 1 1 calc R
C1 C 0.0104(4) 0.4165(4) 0.0986(3) 0.076(2) Uani 1 1 d .
H1A H 0.0081 0.3755 0.0661 0.091 Uiso 1 1 calc R
H1B H -0.0096 0.4685 0.0771 0.091 Uiso 1 1 calc R
C2 C 0.1801(3) 0.4576(3) 0.2448(3) 0.0671(17) Uani 1 1 d .
H2A H 0.2187 0.5020 0.2601 0.081 Uiso 1 1 calc R
H2B H 0.1650 0.4375 0.2800 0.081 Uiso 1 1 calc R
C3 C -0.0241(4) 0.1567(4) 0.1891(3) 0.079(2) Uani 1 1 d .
H3 H -0.0271 0.1355 0.1496 0.094 Uiso 1 1 calc R
C4 C 0.5409(4) 1.0823(4) 0.2535(3) 0.072(2) Uani 1 1 d .
H4A H 0.5048 1.0737 0.2769 0.087 Uiso 1 1 calc R
H4B H 0.5179 1.1244 0.2212 0.087 Uiso 1 1 calc R
C5 C 0.8884(4) 0.3449(5) 0.6019(5) 0.079(2) Uani 1 1 d .
H5 H 0.9397 0.3669 0.6173 0.094 Uiso 1 1 calc R
C6 C 0.2217(4) 0.6562(4) 0.4360(3) 0.078(2) Uani 1 1 d .
H6 H 0.2737 0.6357 0.4519 0.094 Uiso 1 1 calc R
C7 C 0.2077(4) -0.0825(3) 0.4204(3) 0.0705(18) Uani 1 1 d .
H7A H 0.1850 -0.1248 0.3881 0.085 Uiso 1 1 calc R
H7B H 0.1714 -0.0740 0.4436 0.085 Uiso 1 1 calc R
C8 C 0.5551(4) 0.3448(4) 0.2685(5) 0.079(2) Uani 1 1 d .
H8 H 0.6065 0.3669 0.2836 0.094 Uiso 1 1 calc R
C9 C 0.8745(4) -0.0823(4) 1.0870(3) 0.073(2) Uani 1 1 d .
H9A H 0.8516 -0.1247 1.0549 0.088 Uiso 1 1 calc R
H9B H 0.8383 -0.0734 1.1103 0.088 Uiso 1 1 calc R
C10 C 0.6213(4) 1.1118(4) 0.2991(3) 0.083(2) Uani 1 1 d .
H10E H 0.6306 1.0894 0.3415 0.099 Uiso 1 1 calc R
H10F H 0.6215 1.1719 0.3019 0.099 Uiso 1 1 calc R
C11 C 0.2900(4) 0.6105(5) -0.0320(3) 0.088(2) Uani 1 1 d .
H11A H 0.2372 0.5867 -0.0523 0.105 Uiso 1 1 calc R
H11B H 0.2849 0.6705 -0.0336 0.105 Uiso 1 1 calc R
C12 C -0.0430(4) 0.3888(4) 0.1348(3) 0.086(2) Uani 1 1 d .
H12A H -0.0471 0.3287 0.1337 0.104 Uiso 1 1 calc R
H12B H -0.0962 0.4115 0.1144 0.104 Uiso 1 1 calc R
C13 C 0.9547(4) -0.1115(4) 1.1328(3) 0.082(2) Uani 1 1 d .
H13E H 0.9550 -0.1716 1.1359 0.098 Uiso 1 1 calc R
H13F H 0.9640 -0.0888 1.1751 0.098 Uiso 1 1 calc R
C14 C 0.6236(4) 0.6102(5) 0.3017(3) 0.084(2) Uani 1 1 d .
H14A H 0.5707 0.5866 0.2814 0.101 Uiso 1 1 calc R
H14B H 0.6185 0.6702 0.3002 0.101 Uiso 1 1 calc R
C15 C 0.2880(4) -0.1116(4) 0.4662(3) 0.081(2) Uani 1 1 d .
H15A H 0.2883 -0.1717 0.4694 0.097 Uiso 1 1 calc R
H15B H 0.2973 -0.0888 0.5084 0.097 Uiso 1 1 calc R
C16 C 0.9765(4) -0.1457(4) 0.9992(3) 0.078(2) Uani 1 1 d .
H16A H 0.9445 -0.1856 1.0123 0.094 Uiso 1 1 calc R
H16B H 1.0257 -0.1724 1.0003 0.094 Uiso 1 1 calc R
C17 C 0.6434(4) 1.1461(3) 0.1661(3) 0.079(2) Uani 1 1 d .
H17A H 0.6927 1.1727 0.1672 0.095 Uiso 1 1 calc R
H17B H 0.6115 1.1860 0.1793 0.095 Uiso 1 1 calc R
C18 C 0.9315(4) -0.1131(4) 0.9339(3) 0.085(2) Uani 1 1 d .
H18A H 0.8970 -0.1554 0.9072 0.102 Uiso 1 1 calc R
H18B H 0.9676 -0.0930 0.9132 0.102 Uiso 1 1 calc R
C19 C 0.3105(4) -0.1458(4) 0.3329(3) 0.079(2) Uani 1 1 d .
H19A H 0.2789 -0.1859 0.3463 0.095 Uiso 1 1 calc R
H19B H 0.3598 -0.1721 0.3340 0.095 Uiso 1 1 calc R
C20 C 0.4758(4) 0.6459(3) -0.0022(3) 0.080(2) Uani 1 1 d .
H20A H 0.4477 0.6860 0.0146 0.097 Uiso 1 1 calc R
H20B H 0.4908 0.6721 -0.0355 0.097 Uiso 1 1 calc R
C21 C 0.1419(4) 0.3542(3) 0.1643(3) 0.080(2) Uani 1 1 d .
H21A H 0.1568 0.3278 0.1309 0.096 Uiso 1 1 calc R
H21B H 0.1138 0.3142 0.1812 0.096 Uiso 1 1 calc R
C22 C 0.8088(5) 0.6459(3) 0.3311(3) 0.079(2) Uani 1 1 d .
H22A H 0.7808 0.6859 0.3482 0.095 Uiso 1 1 calc R
H22B H 0.8236 0.6723 0.2978 0.095 Uiso 1 1 calc R
C23 C 0.5983(4) 1.1132(4) 0.1010(3) 0.085(2) Uani 1 1 d .
H23A H 0.6344 1.0931 0.0803 0.102 Uiso 1 1 calc R
H23B H 0.5639 1.1555 0.0743 0.102 Uiso 1 1 calc R
C24 C 0.2649(4) -0.1136(4) 0.2676(3) 0.084(2) Uani 1 1 d .
H24A H 0.2303 -0.1560 0.2412 0.101 Uiso 1 1 calc R
H24B H 0.3007 -0.0937 0.2465 0.101 Uiso 1 1 calc R
C25 C 0.2140(4) 0.3874(4) 0.2162(3) 0.085(2) Uani 1 1 d .
H25A H 0.2533 0.4082 0.1989 0.102 Uiso 1 1 calc R
H25B H 0.2386 0.3451 0.2479 0.102 Uiso 1 1 calc R
C26 C 0.8809(4) 0.6124(4) 0.3829(4) 0.084(2) Uani 1 1 d .
H26A H 0.9056 0.6545 0.4147 0.100 Uiso 1 1 calc R
H26B H 0.9200 0.5916 0.3655 0.100 Uiso 1 1 calc R
C27 C 0.5479(4) 0.6125(4) 0.0499(3) 0.084(2) Uani 1 1 d .
H27A H 0.5724 0.6547 0.0817 0.100 Uiso 1 1 calc R
H27B H 0.5873 0.5917 0.0327 0.100 Uiso 1 1 calc R

loop_
_atom_site_aniso_label
_atom_site_aniso_U_11
_atom_site_aniso_U_22
_atom_site_aniso_U_33
_atom_site_aniso_U_23
_atom_site_aniso_U_13
_atom_site_aniso_U_12
O1 0.071(3) 0.048(2) 0.091(3) 0.009(2) 0.031(2) -0.002(2)
O2 0.074(3) 0.046(2) 0.091(3) 0.010(2) 0.034(3) 0.002(2)
O3 0.089(3) 0.047(2) 0.079(3) 0.002(2) 0.039(2) 0.007(2)
O4 0.072(3) 0.046(2) 0.089(3) -0.010(2) 0.031(3) -0.001(3)
O5 0.089(3) 0.049(2) 0.075(3) 0.004(2) 0.038(2) 0.009(3)
O6 0.091(3) 0.048(2) 0.078(3) -0.004(2) 0.039(2) -0.011(3)
O7 0.072(4) 0.072(4) 0.069(3) -0.009(3) 0.019(3) 0.000(2)
O8 0.075(4) 0.074(4) 0.066(3) 0.008(3) 0.021(4) 0.002(3)
O9 0.071(3) 0.078(4) 0.070(3) -0.003(2) 0.027(3) -0.008(3)
N500 0.063(4) 0.048(3) 0.046(3) 0.007(3) 0.011(3) -0.007(3)
O11 0.079(4) 0.079(3) 0.066(3) 0.005(2) 0.027(2) 0.001(3)
N401 0.048(3) 0.045(3) 0.050(3) 0.001(2) 0.015(2) -0.004(2)
N701 0.062(4) 0.048(3) 0.050(3) -0.004(3) 0.007(3) 0.000(3)
O14 0.068(3) 0.071(3) 0.067(3) 0.003(2) 0.021(2) 0.004(2)
O15 0.068(3) 0.077(4) 0.069(3) 0.003(2) 0.025(3) 0.006(3)
N301 0.048(3) 0.046(3) 0.050(3) 0.000(2) 0.015(2) 0.005(2)
N600 0.066(4) 0.047(3) 0.049(3) 0.006(3) 0.014(3) -0.003(4)
C414 0.044(4) 0.049(4) 0.051(4) 0.002(3) 0.017(3) 0.001(3)
C506 0.060(5) 0.053(4) 0.041(4) 0.003(4) 0.015(3) 0.004(4)
N300 0.048(3) 0.053(3) 0.048(3) 0.001(2) 0.010(3) -0.007(3)
N400 0.056(3) 0.049(3) 0.052(3) 0.000(2) 0.014(3) 0.004(3)
C614 0.053(6) 0.059(6) 0.041(4) -0.002(3) 0.017(3) -0.003(6)
N101 0.048(3) 0.042(3) 0.055(3) 0.000(2) 0.017(2) -0.005(2)
C706 0.051(5) 0.063(5) 0.044(4) -0.005(3) 0.017(3) 0.011(4)
N602 0.055(3) 0.040(3) 0.052(3) -0.002(2) 0.019(3) 0.001(2)
C120 0.044(4) 0.047(4) 0.049(4) 0.001(3) 0.016(3) 0.000(3)
N501 0.051(3) 0.044(4) 0.046(4) -0.002(2) 0.018(3) 0.002(2)
N100 0.051(4) 0.048(3) 0.050(3) 0.000(2) 0.011(3) 0.006(3)
C307 0.048(4) 0.043(4) 0.049(4) -0.002(3) 0.014(3) 0.001(3)
N502 0.052(4) 0.050(3) 0.066(3) -0.001(3) 0.025(3) 0.004(3)
N700 0.053(3) 0.046(3) 0.047(4) 0.002(2) 0.018(3) -0.003(2)
N303 0.074(4) 0.042(3) 0.071(4) -0.003(3) 0.025(3) -0.006(3)
N203 0.070(4) 0.043(3) 0.075(4) 0.001(3) 0.025(3) 0.009(3)
N702 0.052(4) 0.050(3) 0.068(3) 0.003(3) 0.025(3) -0.003(3)
C507 0.061(4) 0.043(4) 0.045(4) 0.001(3) 0.011(3) 0.002(3)
C707 0.057(4) 0.045(4) 0.043(4) 0.000(3) 0.011(3) -0.005(3)
N601 0.058(3) 0.050(3) 0.067(4) -0.001(3) 0.028(3) 0.000(3)
C415 0.034(5) 0.068(5) 0.054(5) -0.002(3) 0.016(3) 0.001(3)
N402 0.064(4) 0.047(3) 0.063(4) 0.000(3) 0.028(3) 0.002(3)
N503 0.073(4) 0.042(3) 0.070(4) 0.006(3) 0.026(4) 0.000(3)
C308 0.050(5) 0.054(6) 0.042(4) -0.003(3) 0.014(3) -0.005(3)
N703 0.072(4) 0.039(3) 0.070(3) -0.006(3) 0.027(3) -0.001(3)
N302 0.064(4) 0.049(3) 0.057(3) -0.002(2) 0.028(3) 0.001(3)
N403 0.070(4) 0.044(3) 0.072(4) 0.001(3) 0.023(3) 0.010(3)
C613 0.060(4) 0.044(4) 0.042(3) 0.001(3) 0.012(3) 0.002(3)
N603 0.068(4) 0.042(3) 0.070(4) 0.006(3) 0.023(3) 0.001(3)
N200 0.063(4) 0.047(3) 0.060(4) 0.001(3) 0.027(3) 0.001(3)
C121 0.040(8) 0.056(7) 0.050(6) 0.000(3) 0.012(3) 0.002(4)
C416 0.052(4) 0.041(3) 0.057(4) -0.004(3) 0.022(3) -0.008(3)
C316 0.058(4) 0.040(3) 0.053(4) 0.000(3) 0.022(3) 0.005(3)
C715 0.052(4) 0.040(3) 0.058(4) 0.006(4) 0.021(3) 0.001(3)
C518 0.053(4) 0.041(3) 0.054(4) -0.008(3) 0.020(3) -0.002(3)
C709 0.056(4) 0.043(3) 0.050(4) 0.002(3) 0.015(3) -0.006(3)
C105 0.060(4) 0.047(4) 0.045(3) 0.002(3) 0.014(3) -0.002(3)
C310 0.060(4) 0.046(3) 0.047(3) -0.002(3) 0.016(3) 0.003(3)
C618 0.047(4) 0.042(3) 0.058(4) -0.001(3) 0.019(3) 0.001(3)
C607 0.048(4) 0.041(3) 0.056(4) -0.005(3) 0.009(3) 0.003(3)
C704 0.058(4) 0.043(3) 0.051(4) -0.001(3) 0.011(3) 0.001(3)
C201 0.054(5) 0.043(3) 0.057(5) -0.005(3) 0.021(3) -0.007(3)
C604 0.055(4) 0.043(4) 0.052(4) 0.002(4) 0.009(3) -0.002(3)
C108 0.060(4) 0.040(3) 0.049(4) 0.004(3) 0.016(3) 0.004(3)
C408 0.060(4) 0.046(4) 0.045(4) -0.001(3) 0.017(3) -0.007(3)
C300 0.057(4) 0.043(3) 0.050(4) -0.002(3) 0.012(3) -0.002(3)
C401 0.058(4) 0.042(3) 0.048(4) 0.002(3) 0.014(3) 0.001(3)
C501 0.057(4) 0.044(3) 0.050(4) 0.007(3) 0.010(3) 0.001(3)
C509 0.052(5) 0.045(3) 0.053(5) -0.006(3) 0.012(4) 0.002(3)
C407 0.057(4) 0.051(3) 0.046(3) -0.004(3) 0.018(3) -0.003(3)
C106 0.055(4) 0.053(4) 0.049(4) -0.004(3) 0.020(3) -0.003(3)
C606 0.046(4) 0.047(3) 0.051(4) -0.004(3) 0.011(3) -0.001(3)
C309 0.055(4) 0.053(3) 0.049(4) 0.002(3) 0.019(3) 0.002(3)
C112 0.053(4) 0.052(4) 0.066(4) -0.004(3) 0.025(4) 0.009(3)
C708 0.056(4) 0.046(3) 0.048(3) 0.005(3) 0.015(4) -0.002(3)
C714 0.065(4) 0.048(3) 0.063(4) 0.006(3) 0.018(3) 0.013(3)
C406 0.057(4) 0.049(3) 0.060(4) -0.007(3) 0.025(3) 0.008(3)
C311 0.062(4) 0.053(4) 0.063(4) 0.011(3) 0.015(3) 0.002(3)
C502 0.058(5) 0.052(4) 0.061(4) 0.007(3) 0.019(4) -0.006(3)
C301 0.057(4) 0.049(4) 0.062(5) 0.005(3) 0.024(4) -0.009(3)
C104 0.063(4) 0.051(4) 0.061(4) -0.013(3) 0.016(3) 0.000(3)
C703 0.067(4) 0.051(4) 0.061(4) -0.007(3) 0.020(4) 0.008(3)
C710 0.050(4) 0.059(4) 0.057(4) 0.000(3) 0.017(3) 0.005(3)
C602 0.061(5) 0.050(4) 0.066(4) 0.008(3) 0.024(4) -0.007(3)
C508 0.051(5) 0.048(3) 0.052(4) -0.007(3) 0.015(4) -0.001(3)
C608 0.057(4) 0.052(5) 0.059(4) 0.001(3) 0.021(3) -0.004(3)
C409 0.061(4) 0.051(4) 0.060(4) -0.008(3) 0.015(3) -0.001(3)
C510 0.068(4) 0.056(5) 0.055(5) -0.003(3) 0.020(4) -0.006(4)
C612 0.068(4) 0.055(5) 0.053(4) -0.004(3) 0.021(3) -0.008(4)
C413 0.074(5) 0.055(4) 0.053(4) -0.003(3) 0.012(3) 0.006(3)
C514 0.053(5) 0.054(5) 0.055(4) 0.000(3) 0.017(3) -0.005(3)
C103 0.072(5) 0.054(4) 0.052(4) -0.003(3) 0.009(4) 0.003(3)
C315 0.072(5) 0.056(4) 0.050(4) 0.003(3) 0.006(3) -0.003(3)
C505 0.066(4) 0.051(4) 0.050(4) 0.003(3) 0.019(3) -0.010(3)
C705 0.066(4) 0.052(4) 0.048(4) -0.004(3) 0.014(3) 0.009(3)
C313 0.064(4) 0.073(6) 0.057(4) 0.000(4) 0.010(4) 0.002(4)
C713 0.076(5) 0.063(4) 0.055(4) 0.013(3) 0.007(4) 0.010(4)
C711 0.077(5) 0.069(5) 0.060(4) -0.008(3) 0.018(4) 0.006(4)
C609 0.075(5) 0.075(5) 0.056(4) 0.012(4) 0.017(4) -0.005(4)
C605 0.065(4) 0.053(4) 0.050(4) 0.004(3) 0.017(4) -0.008(3)
C109 0.065(5) 0.071(4) 0.055(4) -0.001(3) 0.021(4) 0.002(3)
C603 0.064(4) 0.078(4) 0.056(4) -0.001(4) 0.018(4) 0.000(4)
C611 0.078(5) 0.060(4) 0.056(4) -0.010(3) 0.013(4) -0.012(3)
C402 0.064(4) 0.071(4) 0.053(4) -0.002(4) 0.020(3) -0.002(3)
C513 0.075(5) 0.076(5) 0.058(4) 0.011(4) 0.018(4) -0.006(4)
C312 0.064(5) 0.066(4) 0.065(4) 0.014(3) 0.013(4) 0.007(4)
C410 0.064(5) 0.065(4) 0.060(5) -0.014(3) 0.009(4) -0.007(4)
C102 0.066(5) 0.073(5) 0.067(5) 0.003(4) 0.020(4) 0.015(4)
C305 0.068(5) 0.071(4) 0.053(4) 0.004(3) 0.023(4) -0.001(4)
C314 0.058(5) 0.071(4) 0.068(4) -0.002(4) 0.014(4) -0.013(4)
C500 0.058(5) 0.075(4) 0.059(4) -0.002(3) 0.015(4) -0.006(3)
C107 0.054(4) 0.053(4) 0.059(4) -0.008(3) 0.007(3) 0.010(3)
C700 0.061(5) 0.073(5) 0.060(4) 0.001(4) 0.016(4) 0.003(4)
C405 0.057(4) 0.057(4) 0.081(5) 0.005(4) 0.012(4) 0.006(3)
C412 0.057(6) 0.074(5) 0.070(5) -0.001(4) 0.016(5) 0.011(4)
C610 0.058(4) 0.078(5) 0.054(4) -0.003(3) 0.013(3) 0.000(4)
C100 0.064(5) 0.068(4) 0.061(5) -0.015(3) 0.008(4) -0.006(4)
C712 0.061(4) 0.077(5) 0.051(4) 0.000(4) 0.011(3) -0.004(4)
C601 0.103(6) 0.056(4) 0.049(5) 0.007(3) 0.021(4) 0.006(4)
C302 0.055(4) 0.057(4) 0.085(5) 0.000(4) 0.011(4) -0.009(3)
C306 0.056(4) 0.057(4) 0.057(4) 0.007(3) 0.009(3) -0.008(4)
C400 0.056(4) 0.054(4) 0.061(4) -0.007(3) 0.010(3) 0.005(3)
C411 0.066(5) 0.070(5) 0.055(4) -0.001(3) 0.010(4) -0.005(3)
C511 0.080(5) 0.064(4) 0.058(4) -0.012(3) 0.015(4) -0.009(4)
C702 0.101(6) 0.051(5) 0.063(5) -0.003(3) 0.028(5) 0.003(5)
C701 0.083(6) 0.075(5) 0.048(4) -0.001(3) 0.024(4) -0.008(4)
C111 0.056(4) 0.054(4) 0.084(6) 0.005(4) 0.013(4) 0.010(3)
C512 0.059(4) 0.077(5) 0.056(4) 0.001(4) 0.011(3) 0.001(4)
C600 0.075(5) 0.070(5) 0.047(4) 0.002(3) 0.006(7) 0.009(4)
C503 0.104(6) 0.052(5) 0.051(7) 0.004(3) 0.022(5) -0.002(5)
C101 0.065(5) 0.077(5) 0.052(4) 0.001(3) 0.012(4) -0.001(4)
C716 0.062(4) 0.053(4) 0.096(5) 0.004(4) 0.037(4) -0.008(3)
C110 0.055(4) 0.068(4) 0.067(5) 0.009(4) 0.002(4) -0.004(4)
C404 0.052(4) 0.067(4) 0.068(5) 0.011(4) 0.001(4) -0.001(4)
C130 0.078(5) 0.065(5) 0.060(4) -0.016(3) 0.022(4) -0.019(4)
C504 0.080(6) 0.068(5) 0.046(4) 0.003(3) 0.007(8) 0.008(4)
C516 0.064(4) 0.053(4) 0.093(5) -0.003(4) 0.037(4) 0.013(3)
C615 0.063(5) 0.053(4) 0.095(5) -0.005(4) 0.038(4) 0.009(4)
C303 0.051(5) 0.071(4) 0.072(5) -0.006(4) 0.004(4) 0.006(4)
C318 0.078(5) 0.068(4) 0.057(4) 0.016(3) 0.022(4) 0.016(4)
C417 0.077(4) 0.063(4) 0.056(4) -0.017(3) 0.021(3) -0.015(4)
C403 0.090(6) 0.085(5) 0.043(4) -0.001(3) 0.010(4) 0.000(4)
C517 0.081(7) 0.066(4) 0.076(5) 0.015(3) 0.026(6) 0.016(4)
C317 0.082(5) 0.070(4) 0.078(5) -0.025(4) 0.018(4) -0.014(4)
C617 0.059(4) 0.066(4) 0.068(5) -0.018(4) 0.012(3) -0.009(3)
C304 0.090(5) 0.088(6) 0.043(4) 0.002(3) 0.008(4) 0.010(5)
C131 0.090(6) 0.066(4) 0.072(5) 0.022(4) 0.020(4) 0.012(4)
C515 0.066(4) 0.062(4) 0.065(4) -0.016(3) 0.017(4) -0.008(3)
C418 0.089(6) 0.067(4) 0.072(5) 0.020(4) 0.021(4) 0.013(4)
C616 0.084(6) 0.065(4) 0.075(5) 0.014(4) 0.027(5) 0.018(4)
C1 0.075(6) 0.069(4) 0.076(5) -0.013(4) 0.018(4) -0.017(4)
C2 0.063(5) 0.063(4) 0.070(5) 0.018(4) 0.017(4) 0.010(3)
C3 0.089(6) 0.089(5) 0.048(4) -0.003(4) 0.012(4) -0.006(5)
C4 0.095(6) 0.052(4) 0.077(5) -0.008(3) 0.039(4) 0.007(4)
C5 0.060(5) 0.086(5) 0.070(5) 0.003(5) -0.003(4) -0.004(4)
C6 0.050(4) 0.089(5) 0.074(5) 0.005(4) -0.006(4) 0.006(4)
C7 0.098(5) 0.052(4) 0.071(4) 0.005(3) 0.040(4) -0.007(4)
C8 0.058(5) 0.088(5) 0.072(5) -0.002(5) 0.000(4) -0.010(4)
C9 0.094(6) 0.053(4) 0.079(5) 0.006(4) 0.040(4) -0.009(4)
C10 0.106(6) 0.067(5) 0.087(5) -0.027(4) 0.048(5) -0.017(4)
C11 0.082(6) 0.074(5) 0.108(6) 0.028(4) 0.034(5) 0.022(4)
C12 0.075(6) 0.074(5) 0.112(6) -0.030(5) 0.035(5) -0.022(4)
C13 0.100(7) 0.074(5) 0.085(5) 0.029(4) 0.051(5) 0.021(5)
C14 0.075(5) 0.071(5) 0.111(7) 0.030(4) 0.037(5) 0.021(4)
C15 0.099(6) 0.071(5) 0.086(5) 0.029(4) 0.048(5) 0.022(5)
C16 0.094(5) 0.047(4) 0.107(6) -0.014(4) 0.053(5) -0.004(4)
C17 0.099(6) 0.047(4) 0.105(6) 0.011(4) 0.052(5) 0.001(4)
C18 0.113(6) 0.064(5) 0.082(5) -0.026(4) 0.038(5) -0.017(4)
C19 0.095(6) 0.050(4) 0.106(6) -0.011(4) 0.051(5) -0.001(4)
C20 0.103(6) 0.046(5) 0.105(6) -0.005(4) 0.052(5) -0.010(4)
C21 0.098(6) 0.048(4) 0.104(6) 0.001(4) 0.048(5) 0.008(4)
C22 0.104(6) 0.044(4) 0.103(6) -0.001(4) 0.052(5) -0.008(4)
C23 0.113(7) 0.064(5) 0.082(6) 0.026(4) 0.040(5) 0.016(4)
C24 0.106(6) 0.062(4) 0.085(5) -0.027(4) 0.036(5) -0.016(4)
C25 0.086(5) 0.067(5) 0.102(6) 0.022(4) 0.031(5) 0.029(4)
C26 0.083(5) 0.067(5) 0.099(5) -0.021(4) 0.030(4) -0.026(4)
C27 0.082(6) 0.066(5) 0.099(6) -0.022(4) 0.027(4) -0.026(4)

loop_
_atom_type_symbol
_atom_type_description
_atom_type_scat_dispersion_real
_atom_type_scat_dispersion_imag
_atom_type_scat_source
C C 0.0181 0.0091 'International Tables Vol C Tables 4.2.6.8 and 6.1.1.4'
H H 0.0000 0.0000 'International Tables Vol C Tables 4.2.6.8 and 6.1.1.4'
N N 0.0311 0.0180 'International Tables Vol C Tables 4.2.6.8 and 6.1.1.4'
O O 0.0492 0.0322 'International Tables Vol C Tables 4.2.6.8 and 6.1.1.4'

loop_
_geom_angle_atom_site_label_1
_geom_angle_atom_site_label_2
_geom_angle_atom_site_label_3
_geom_angle
C506 N500 C507 122.8(5)
C506 N500 C505 118.4(5)
C507 N500 C505 117.9(5)
C414 N401 C407 118.6(5)
C414 N401 C416 120.1(5)
C407 N401 C416 117.4(4)
C706 N701 C707 121.8(5)
C706 N701 C705 118.5(5)
C707 N701 C705 118.6(5)
C307 N301 C309 119.0(5)
C307 N301 C316 119.7(5)
C309 N301 C316 117.7(4)
C614 N600 C613 122.1(5)
C614 N600 C605 118.6(5)
C613 N600 C605 118.3(5)
O2 C414 N401 124.1(6)
O2 C414 N400 120.0(6)
N401 C414 N400 115.8(5)
O11 C506 N502 124.3(7)
O11 C506 N500 119.2(6)
N502 C506 N500 116.4(6)
C308 N300 C307 123.0(6)
C308 N300 C306 117.7(6)
C307 N300 C306 118.1(5)
C415 N400 C414 121.7(5)
C415 N400 C400 118.4(5)
C414 N400 C400 118.9(5)
O8 C614 N601 123.9(7)
O8 C614 N600 118.5(6)
N601 C614 N600 117.5(7)
C120 N101 C106 119.1(5)
C120 N101 C201 119.8(5)
C106 N101 C201 117.3(4)
O7 C706 N702 122.8(6)
O7 C706 N701 119.0(6)
N702 C706 N701 118.2(7)
C613 N602 C606 118.6(5)
C613 N602 C618 120.4(5)
C606 N602 C618 116.7(4)
O1 C120 N101 122.7(7)
O1 C120 N100 121.4(7)
N101 C120 N100 115.9(5)
C507 N501 C508 118.9(5)
C507 N501 C518 120.2(5)
C508 N501 C518 116.8(4)
C121 N100 C120 122.7(6)
C121 N100 C107 117.8(5)
C120 N100 C107 118.4(6)
O4 C307 N301 122.7(7)
O4 C307 N300 121.4(7)
N301 C307 N300 115.9(5)
C506 N502 C518 121.0(5)
C506 N502 C516 122.4(6)
C518 N502 C516 114.3(5)
C707 N700 C708 118.2(5)
C707 N700 C715 121.0(5)
C708 N700 C715 116.8(4)
C316 N303 C317 115.2(5)
C316 N303 C17 110.6(5)
C317 N303 C17 119.3(5)
C201 N203 C131 114.9(5)
C201 N203 C19 110.9(5)
C131 N203 C19 119.4(5)
C706 N702 C715 120.0(6)
C706 N702 C716 123.5(5)
C715 N702 C716 114.1(5)
O3 C507 N501 122.9(6)
O3 C507 N500 121.6(6)
N501 C507 N500 115.5(5)
O6 C707 N700 123.9(6)
O6 C707 N701 120.9(6)
N700 C707 N701 115.1(5)
C614 N601 C618 119.8(6)
C614 N601 C615 122.8(6)
C618 N601 C615 114.8(5)
O14 C415 N402 123.0(7)
O14 C415 N400 118.9(6)
N402 C415 N400 118.0(6)
C415 N402 C9 123.5(6)
C415 N402 C416 119.9(6)
C9 N402 C416 114.8(5)
C518 N503 C517 115.2(5)
C518 N503 C22 111.0(5)
C517 N503 C22 118.8(5)
O9 C308 N302 124.4(6)
O9 C308 N300 119.8(6)
N302 C308 N300 115.7(8)
C715 N703 C1 115.4(5)
C715 N703 C21 110.5(5)
C1 N703 C21 119.0(5)
C308 N302 C4 122.6(5)
C308 N302 C316 121.3(5)
C4 N302 C316 114.2(5)
C416 N403 C418 115.4(5)
C416 N403 C16 110.2(5)
C418 N403 C16 119.7(5)
O5 C613 N602 123.3(7)
O5 C613 N600 121.3(6)
N602 C613 N600 115.3(5)
C618 N603 C616 115.0(5)
C618 N603 C20 110.8(5)
C616 N603 C20 118.9(5)
C121 N200 C7 123.2(6)
C121 N200 C201 120.7(7)
C7 N200 C201 114.2(5)
O15 C121 N200 123.7(8)
O15 C121 N100 119.6(6)
N200 C121 N100 116.7(9)
N403 C416 N402 110.1(5)
N403 C416 N401 109.8(5)
N402 C416 N401 106.5(4)
N403 C416 C417 105.3(5)
N402 C416 C417 111.1(5)
N401 C416 C417 114.1(5)
N303 C316 N302 110.5(5)
N303 C316 N301 109.7(5)
N302 C316 N301 106.3(4)
N303 C316 C318 105.0(5)
N302 C316 C318 111.4(5)
N301 C316 C318 114.0(4)
N703 C715 N702 110.9(5)
N703 C715 N700 109.5(5)
N702 C715 N700 105.0(4)
N703 C715 C2 105.7(5)
N702 C715 C2 112.0(5)
N700 C715 C2 113.8(5)
N503 C518 N502 110.9(5)
N503 C518 N501 109.5(4)
N502 C518 N501 105.4(4)
N503 C518 C515 105.2(5)
N502 C518 C515 112.0(4)
N501 C518 C515 113.9(5)
C714 C709 C710 118.3(5)
C714 C709 C708 121.9(5)
C710 C709 C708 119.8(5)
C103 C105 C104 118.2(5)
C103 C105 C106 120.6(5)
C104 C105 C106 121.2(6)
C315 C310 C311 118.0(5)
C315 C310 C309 120.7(6)
C311 C310 C309 121.2(5)
N603 C618 N601 110.5(5)
N603 C618 N602 109.2(5)
N601 C618 N602 105.4(5)
N603 C618 C617 105.2(5)
N601 C618 C617 112.3(5)
N602 C618 C617 114.4(4)
C608 C607 C612 118.2(5)
C608 C607 C606 120.5(5)
C612 C607 C606 121.2(5)
C700 C704 C703 118.0(6)
C700 C704 C705 122.1(6)
C703 C704 C705 119.9(6)
N203 C201 N200 110.7(5)
N203 C201 N101 110.0(5)
N200 C201 N101 106.4(4)
N203 C201 C130 104.9(5)
N200 C201 C130 111.3(5)
N101 C201 C130 113.8(4)
C603 C604 C602 118.1(6)
C603 C604 C605 121.1(6)
C602 C604 C605 120.8(5)
C112 C108 C109 117.7(6)
C112 C108 C107 121.3(6)
C109 C108 C107 121.0(6)
C413 C408 C409 118.1(6)
C413 C408 C407 121.3(5)
C409 C408 C407 120.6(5)
C301 C300 C305 117.6(6)
C301 C300 C306 120.6(5)
C305 C300 C306 121.8(6)
C406 C401 C402 117.4(5)
C406 C401 C400 121.3(6)
C402 C401 C400 121.3(6)
C500 C501 C502 118.4(5)
C500 C501 C505 121.5(7)
C502 C501 C505 120.2(6)
C514 C509 C510 118.2(5)
C514 C509 C508 120.5(5)
C510 C509 C508 121.3(6)
N401 C407 C408 114.8(4)
N101 C106 C105 114.5(4)
N602 C606 C607 113.7(4)
N301 C309 C310 114.8(4)
C111 C112 C108 121.6(6)
N700 C708 C709 114.1(4)
C709 C714 C713 120.7(6)
C405 C406 C401 121.4(6)
C312 C311 C310 119.8(6)
C503 C502 C501 120.4(7)
C302 C301 C300 121.5(6)
C100 C104 C105 119.5(6)
C702 C703 C704 121.7(6)
C709 C710 C711 121.0(6)
C601 C602 C604 120.8(8)
N501 C508 C509 114.2(5)
C607 C608 C609 121.3(5)
C410 C409 C408 119.4(6)
C509 C510 C511 120.4(6)
C607 C612 C611 120.4(5)
C408 C413 C412 121.2(6)
C509 C514 C513 121.3(5)
C105 C103 C102 121.1(6)
C310 C315 C314 121.0(6)
N500 C505 C501 113.1(6)
N701 C705 C704 112.6(5)
C312 C313 C314 119.8(6)
C712 C713 C714 120.4(6)
C712 C711 C710 119.5(6)
C608 C609 C610 119.4(6)
N600 C605 C604 113.5(4)
C3 C109 C108 120.7(6)
C604 C603 C8 120.7(6)
C610 C611 C612 120.8(6)
C403 C402 C401 121.4(6)
C512 C513 C514 119.2(6)
C313 C312 C311 121.2(6)
C411 C410 C409 121.4(6)
C101 C102 C103 119.7(6)
C304 C305 C300 120.6(6)
C313 C314 C315 120.2(6)
C501 C500 C5 119.9(7)
N100 C107 C108 113.8(5)
C704 C700 C6 119.8(6)
C406 C405 C404 120.5(6)
C411 C412 C413 120.0(6)
C611 C610 C609 119.9(6)
C101 C100 C104 121.4(6)
C713 C712 C711 120.1(6)
C600 C601 C602 121.1(8)
C301 C302 C303 120.1(6)
N300 C306 C300 113.0(4)
N400 C400 C401 113.8(5)
C410 C411 C412 119.8(6)
C512 C511 C510 120.3(6)
C701 C702 C703 120.4(6)
C702 C701 C6 119.3(6)
C112 C111 C110 120.0(7)
C511 C512 C513 120.6(6)
C601 C600 C8 118.8(7)
C504 C503 C502 121.5(7)
C100 C101 C102 120.0(6)
N702 C716 C12 109.9(5)
C3 C110 C111 119.1(6)
C405 C404 C403 118.9(6)
C24 C130 C201 105.0(5)
C503 C504 C5 118.5(7)
N502 C516 C14 109.5(6)
N601 C615 C11 109.3(5)
C302 C303 C304 118.8(6)
C23 C318 C316 104.8(5)
C18 C417 C416 105.0(5)
C402 C403 C404 120.4(6)
N503 C517 C14 112.7(5)
N303 C317 C10 112.9(5)
C27 C617 C618 105.1(5)
C305 C304 C303 121.4(6)
N203 C131 C15 113.1(5)
C26 C515 C518 104.8(5)
N403 C418 C13 112.7(5)
N603 C616 C11 113.5(5)
N703 C1 C12 112.7(5)
C25 C2 C715 104.4(5)
C109 C3 C110 120.9(7)
N302 C4 C10 110.6(5)
C504 C5 C500 121.1(6)
C701 C6 C700 120.8(6)
N200 C7 C15 110.5(5)
C600 C8 C603 120.4(6)
N402 C9 C13 110.6(5)
C4 C10 C317 109.9(5)
C616 C11 C615 110.1(5)
C1 C12 C716 110.3(5)
C9 C13 C418 109.7(5)
C517 C14 C516 110.9(5)
C7 C15 C131 109.7(5)
N403 C16 C18 104.9(5)
N303 C17 C23 104.3(5)
C16 C18 C417 102.8(5)
N203 C19 C24 104.7(5)
N603 C20 C27 103.9(5)
N703 C21 C25 104.1(5)
N503 C22 C26 103.7(5)
C17 C23 C318 103.5(5)
C19 C24 C130 103.0(5)
C21 C25 C2 103.2(5)
C22 C26 C515 103.1(5)
C20 C27 C617 102.9(5)

loop_
_geom_bond_atom_site_label_1
_geom_bond_atom_site_label_2
_geom_bond_distance
O1 C120 1.226(5)
O2 C414 1.223(5)
O3 C507 1.228(6)
O4 C307 1.231(5)
O5 C613 1.224(6)
O6 C707 1.218(6)
O7 C706 1.262(6)
O8 C614 1.254(7)
O9 C308 1.244(7)
N500 C506 1.383(6)
N500 C507 1.401(6)
N500 C505 1.474(5)
O11 C506 1.245(6)
N401 C414 1.348(6)
N401 C407 1.444(6)
N401 C416 1.480(6)
N701 C706 1.375(7)
N701 C707 1.405(6)
N701 C705 1.471(5)
O14 C415 1.263(6)
O15 C121 1.253(8)
N301 C307 1.356(6)
N301 C309 1.448(5)
N301 C316 1.478(6)
N600 C614 1.380(6)
N600 C613 1.402(6)
N600 C605 1.469(5)
C414 N400 1.411(6)
C506 N502 1.327(6)
N300 C308 1.382(7)
N300 C307 1.403(6)
N300 C306 1.471(5)
N400 C415 1.373(6)
N400 C400 1.471(6)
C614 N601 1.327(6)
N101 C120 1.357(6)
N101 C106 1.445(5)
N101 C201 1.485(6)
C706 N702 1.323(6)
N602 C613 1.350(6)
N602 C606 1.471(5)
N602 C618 1.485(6)
C120 N100 1.403(6)
N501 C507 1.354(6)
N501 C508 1.465(5)
N501 C518 1.484(6)
N100 C121 1.381(7)
N100 C107 1.467(5)
N502 C518 1.468(6)
N502 C516 1.467(6)
N700 C707 1.350(6)
N700 C708 1.466(5)
N700 C715 1.488(6)
N303 C316 1.431(6)
N303 C317 1.435(6)
N303 C17 1.459(6)
N203 C201 1.426(6)
N203 C131 1.441(7)
N203 C19 1.452(6)
N702 C715 1.466(6)
N702 C716 1.466(6)
N601 C618 1.462(6)
N601 C615 1.465(6)
C415 N402 1.326(6)
N402 C9 1.464(6)
N402 C416 1.467(6)
N503 C518 1.416(6)
N503 C517 1.453(7)
N503 C22 1.459(6)
C308 N302 1.333(6)
N703 C715 1.418(6)
N703 C1 1.446(7)
N703 C21 1.457(6)
N302 C4 1.467(6)
N302 C316 1.469(6)
N403 C416 1.427(6)
N403 C418 1.438(6)
N403 C16 1.459(6)
N603 C618 1.421(6)
N603 C616 1.448(7)
N603 C20 1.461(6)
N200 C121 1.331(6)
N200 C7 1.469(6)
N200 C201 1.470(6)
C416 C417 1.551(6)
C316 C318 1.552(6)
C715 C2 1.548(6)
C518 C515 1.546(6)
C709 C714 1.382(6)
C709 C710 1.380(6)
C709 C708 1.507(7)
C105 C103 1.384(6)
C105 C104 1.398(6)
C105 C106 1.512(6)
C310 C315 1.383(6)
C310 C311 1.399(6)
C310 C309 1.506(7)
C618 C617 1.545(6)
C607 C608 1.375(6)
C607 C612 1.384(6)
C607 C606 1.510(6)
C704 C700 1.380(7)
C704 C703 1.396(6)
C704 C705 1.495(6)
C201 C130 1.552(6)
C604 C603 1.371(7)
C604 C602 1.395(7)
C604 C605 1.496(6)
C108 C112 1.370(6)
C108 C109 1.384(6)
C108 C107 1.502(7)
C408 C413 1.383(7)
C408 C409 1.402(6)
C408 C407 1.511(7)
C300 C301 1.379(6)
C300 C305 1.380(6)
C300 C306 1.501(6)
C401 C406 1.373(6)
C401 C402 1.374(7)
C401 C400 1.497(6)
C501 C500 1.379(7)
C501 C502 1.400(6)
C501 C505 1.493(6)
C509 C514 1.380(6)
C509 C510 1.386(6)
C509 C508 1.508(8)
C112 C111 1.371(7)
C714 C713 1.385(6)
C406 C405 1.368(7)
C311 C312 1.379(7)
C502 C503 1.366(7)
C301 C302 1.369(7)
C104 C100 1.384(7)
C703 C702 1.364(7)
C710 C711 1.389(6)
C602 C601 1.371(7)
C608 C609 1.388(6)
C409 C410 1.389(7)
C510 C511 1.388(7)
C612 C611 1.388(6)
C413 C412 1.377(7)
C514 C513 1.389(7)
C103 C102 1.382(7)
C315 C314 1.375(7)
C313 C312 1.355(7)
C313 C314 1.370(7)
C713 C712 1.360(7)
C711 C712 1.376(7)
C609 C610 1.378(7)
C109 C3 1.369(7)
C603 C8 1.383(8)
C611 C610 1.356(7)
C402 C403 1.368(7)
C513 C512 1.373(7)
C410 C411 1.350(7)
C102 C101 1.375(7)
C305 C304 1.362(7)
C500 C5 1.382(8)
C700 C6 1.391(7)
C405 C404 1.364(7)
C412 C411 1.376(7)
C100 C101 1.350(7)
C601 C600 1.358(8)
C302 C303 1.368(7)
C511 C512 1.359(7)
C702 C701 1.359(7)
C701 C6 1.385(7)
C111 C110 1.371(7)
C600 C8 1.388(7)
C503 C504 1.359(7)
C716 C12 1.520(8)
C110 C3 1.363(8)
C404 C403 1.370(7)
C130 C24 1.524(7)
C504 C5 1.384(8)
C516 C14 1.511(7)
C615 C11 1.516(7)
C303 C304 1.366(7)
C318 C23 1.523(7)
C417 C18 1.523(7)
C517 C14 1.512(7)
C317 C10 1.519(7)
C617 C27 1.521(7)
C131 C15 1.519(7)
C515 C26 1.522(7)
C418 C13 1.523(7)
C616 C11 1.512(8)
C1 C12 1.515(7)
C2 C25 1.523(7)
C4 C10 1.517(8)
C7 C15 1.515(7)
C9 C13 1.515(8)
C16 C18 1.492(8)
C17 C23 1.490(8)
C19 C24 1.493(8)
C20 C27 1.500(8)
C21 C25 1.498(8)
C22 C26 1.497(8)

loop_
_geom_torsion_atom_site_label_1
_geom_torsion_atom_site_label_2
_geom_torsion_atom_site_label_3
_geom_torsion_atom_site_label_4
_geom_torsion
C407 N401 C414 O2 -7.7(9)
C416 N401 C414 O2 -164.7(6)
C407 N401 C414 N400 174.8(4)
C416 N401 C414 N400 17.7(7)
C507 N500 C506 O11 164.9(5)
C505 N500 C506 O11 -3.3(8)
C507 N500 C506 N502 -12.6(8)
C505 N500 C506 N502 179.3(4)
O2 C414 N400 C415 -164.3(5)
N401 C414 N400 C415 13.4(9)
O2 C414 N400 C400 4.4(8)
N401 C414 N400 C400 -177.9(5)
C613 N600 C614 O8 164.6(5)
C605 N600 C614 O8 -3.6(7)
C613 N600 C614 N601 -12.1(8)
C605 N600 C614 N601 179.7(5)
C707 N701 C706 O7 -164.6(5)
C705 N701 C706 O7 3.3(7)
C707 N701 C706 N702 12.4(8)
C705 N701 C706 N702 -179.7(4)
C106 N101 C120 O1 -7.4(10)
C201 N101 C120 O1 -164.8(5)
C106 N101 C120 N100 174.6(4)
C201 N101 C120 N100 17.1(8)
O1 C120 N100 C121 -164.2(5)
N101 C120 N100 C121 13.9(10)
O1 C120 N100 C107 3.8(9)
N101 C120 N100 C107 -178.1(4)
C309 N301 C307 O4 6.3(8)
C316 N301 C307 O4 164.3(5)
C309 N301 C307 N300 -174.7(4)
C316 N301 C307 N300 -16.6(7)
C308 N300 C307 O4 164.1(5)
C306 N300 C307 O4 -3.0(8)
C308 N300 C307 N301 -15.0(8)
C306 N300 C307 N301 178.0(4)
O11 C506 N502 C518 162.2(5)
N500 C506 N502 C518 -20.5(7)
O11 C506 N502 C516 0.6(9)
N500 C506 N502 C516 177.9(5)
O7 C706 N702 C715 -162.4(5)
N701 C706 N702 C715 20.7(7)
O7 C706 N702 C716 -0.8(9)
N701 C706 N702 C716 -177.8(5)
C508 N501 C507 O3 -7.2(8)
C518 N501 C507 O3 -163.7(5)
C508 N501 C507 N500 174.3(5)
C518 N501 C507 N500 17.9(7)
C506 N500 C507 O3 -164.9(5)
C505 N500 C507 O3 3.3(8)
C506 N500 C507 N501 13.6(7)
C505 N500 C507 N501 -178.2(4)
C708 N700 C707 O6 6.7(8)
C715 N700 C707 O6 163.5(5)
C708 N700 C707 N701 -174.4(4)
C715 N700 C707 N701 -17.6(7)
C706 N701 C707 O6 165.3(5)
C705 N701 C707 O6 -2.6(8)
C706 N701 C707 N700 -13.6(7)
C705 N701 C707 N700 178.5(4)
O8 C614 N601 C618 162.3(5)
N600 C614 N601 C618 -21.2(7)
O8 C614 N601 C615 1.4(9)
N600 C614 N601 C615 177.8(5)
C414 N400 C415 O14 165.6(5)
C400 N400 C415 O14 -3.1(8)
C414 N400 C415 N402 -13.2(9)
C400 N400 C415 N402 178.1(5)
O14 C415 N402 C9 -1.4(10)
N400 C415 N402 C9 177.3(5)
O14 C415 N402 C416 162.7(5)
N400 C415 N402 C416 -18.5(9)
C307 N300 C308 O9 -164.7(6)
C306 N300 C308 O9 2.4(8)
C307 N300 C308 N302 14.2(8)
C306 N300 C308 N302 -178.7(5)
O9 C308 N302 C4 0.9(9)
N300 C308 N302 C4 -178.0(5)
O9 C308 N302 C316 -162.5(5)
N300 C308 N302 C316 18.6(7)
C606 N602 C613 O5 -7.6(8)
C618 N602 C613 O5 -163.4(5)
C606 N602 C613 N600 173.9(4)
C618 N602 C613 N600 18.0(7)
C614 N600 C613 O5 -165.2(5)
C605 N600 C613 O5 3.0(8)
C614 N600 C613 N602 13.3(8)
C605 N600 C613 N602 -178.5(4)
C7 N200 C121 O15 -0.6(9)
C201 N200 C121 O15 162.6(5)
C7 N200 C121 N100 177.7(5)
C201 N200 C121 N100 -19.0(8)
C120 N100 C121 O15 165.2(5)
C107 N100 C121 O15 -2.9(8)
C120 N100 C121 N200 -13.3(10)
C107 N100 C121 N200 178.7(4)
C418 N403 C416 N402 -30.2(6)
C16 N403 C416 N402 109.3(5)
C418 N403 C416 N401 86.8(6)
C16 N403 C416 N401 -133.7(5)
C418 N403 C416 C417 -150.0(5)
C16 N403 C416 C417 -10.5(6)
C415 N402 C416 N403 163.1(5)
C9 N402 C416 N403 -31.4(6)
C415 N402 C416 N401 44.1(7)
C9 N402 C416 N401 -150.4(5)
C415 N402 C416 C417 -80.7(7)
C9 N402 C416 C417 84.8(6)
C414 N401 C416 N403 -162.9(5)
C407 N401 C416 N403 39.8(6)
C414 N401 C416 N402 -43.7(7)
C407 N401 C416 N402 159.0(4)
C414 N401 C416 C417 79.3(7)
C407 N401 C416 C417 -78.0(6)
C317 N303 C316 N302 29.7(7)
C17 N303 C316 N302 -109.3(5)
C317 N303 C316 N301 -87.2(6)
C17 N303 C316 N301 133.8(5)
C317 N303 C316 C318 149.9(5)
C17 N303 C316 C318 10.9(6)
C308 N302 C316 N303 -163.7(5)
C4 N302 C316 N303 31.7(6)
C308 N302 C316 N301 -44.7(7)
C4 N302 C316 N301 150.7(4)
C308 N302 C316 C318 80.0(6)
C4 N302 C316 C318 -84.7(6)
C307 N301 C316 N303 162.5(5)
C309 N301 C316 N303 -39.1(6)
C307 N301 C316 N302 43.0(6)
C309 N301 C316 N302 -158.7(4)
C307 N301 C316 C318 -80.1(6)
C309 N301 C316 C318 78.2(6)
C1 N703 C715 N702 28.3(6)
C21 N703 C715 N702 -110.3(5)
C1 N703 C715 N700 -87.1(6)
C21 N703 C715 N700 134.3(5)
C1 N703 C715 C2 149.9(5)
C21 N703 C715 C2 11.3(6)
C706 N702 C715 N703 -163.7(5)
C716 N702 C715 N703 33.2(6)
C706 N702 C715 N700 -45.5(6)
C716 N702 C715 N700 151.3(5)
C706 N702 C715 C2 78.5(6)
C716 N702 C715 C2 -84.7(6)
C707 N700 C715 N703 163.3(5)
C708 N700 C715 N703 -39.6(6)
C707 N700 C715 N702 44.2(6)
C708 N700 C715 N702 -158.7(4)
C707 N700 C715 C2 -78.6(6)
C708 N700 C715 C2 78.5(6)
C517 N503 C518 N502 -28.7(7)
C22 N503 C518 N502 109.9(5)
C517 N503 C518 N501 87.2(6)
C22 N503 C518 N501 -134.2(5)
C517 N503 C518 C515 -149.9(5)
C22 N503 C518 C515 -11.4(6)
C506 N502 C518 N503 164.3(5)
C516 N502 C518 N503 -32.7(6)
C506 N502 C518 N501 45.9(6)
C516 N502 C518 N501 -151.1(4)
C506 N502 C518 C515 -78.5(6)
C516 N502 C518 C515 84.5(6)
C507 N501 C518 N503 -163.5(5)
C508 N501 C518 N503 39.5(7)
C507 N501 C518 N502 -44.1(7)
C508 N501 C518 N502 158.9(4)
C507 N501 C518 C515 79.0(6)
C508 N501 C518 C515 -78.0(6)
C616 N603 C618 N601 -28.3(7)
C20 N603 C618 N601 110.1(5)
C616 N603 C618 N602 87.2(6)
C20 N603 C618 N602 -134.4(5)
C616 N603 C618 C617 -149.6(5)
C20 N603 C618 C617 -11.2(6)
C614 N601 C618 N603 164.3(5)
C615 N601 C618 N603 -33.2(6)
C614 N601 C618 N602 46.5(6)
C615 N601 C618 N602 -151.1(5)
C614 N601 C618 C617 -78.6(6)
C615 N601 C618 C617 83.8(6)
C613 N602 C618 N603 -163.7(5)
C606 N602 C618 N603 40.0(6)
C613 N602 C618 N601 -45.0(6)
C606 N602 C618 N601 158.7(4)
C613 N602 C618 C617 78.8(6)
C606 N602 C618 C617 -77.5(6)
C131 N203 C201 N200 -29.9(7)
C19 N203 C201 N200 109.3(5)
C131 N203 C201 N101 87.4(6)
C19 N203 C201 N101 -133.5(5)
C131 N203 C201 C130 -149.9(5)
C19 N203 C201 C130 -10.8(6)
C121 N200 C201 N203 163.9(5)
C7 N200 C201 N203 -31.4(6)
C121 N200 C201 N101 44.4(6)
C7 N200 C201 N101 -150.9(4)
C121 N200 C201 C130 -80.0(6)
C7 N200 C201 C130 84.7(6)
C120 N101 C201 N203 -163.0(5)
C106 N101 C201 N203 39.2(6)
C120 N101 C201 N200 -43.1(7)
C106 N101 C201 N200 159.1(4)
C120 N101 C201 C130 79.7(7)
C106 N101 C201 C130 -78.1(6)
C414 N401 C407 C408 104.6(6)
C416 N401 C407 C408 -97.7(5)
C413 C408 C407 N401 120.0(6)
C409 C408 C407 N401 -60.3(6)
C120 N101 C106 C105 104.2(6)
C201 N101 C106 C105 -97.8(5)
C103 C105 C106 N101 120.4(6)
C104 C105 C106 N101 -60.0(7)
C613 N602 C606 C607 104.6(5)
C618 N602 C606 C607 -98.6(5)
C608 C607 C606 N602 121.1(5)
C612 C607 C606 N602 -60.8(7)
C307 N301 C309 C310 -104.0(5)
C316 N301 C309 C310 97.6(5)
C315 C310 C309 N301 -120.5(5)
C311 C310 C309 N301 60.6(7)
C109 C108 C112 C111 -0.7(8)
C107 C108 C112 C111 178.4(5)
C707 N700 C708 C709 -103.8(5)
C715 N700 C708 C709 98.4(5)
C714 C709 C708 N700 61.1(7)
C710 C709 C708 N700 -121.1(5)
C710 C709 C714 C713 -1.0(8)
C708 C709 C714 C713 176.8(5)
C402 C401 C406 C405 -0.4(9)
C400 C401 C406 C405 178.1(5)
C315 C310 C311 C312 -2.7(8)
C309 C310 C311 C312 176.2(5)
C500 C501 C502 C503 -2.7(9)
C505 C501 C502 C503 178.1(5)
C305 C300 C301 C302 -0.2(9)
C306 C300 C301 C302 -178.1(5)
C103 C105 C104 C100 3.0(8)
C106 C105 C104 C100 -176.6(5)
C700 C704 C703 C702 2.5(8)
C705 C704 C703 C702 -177.7(5)
C714 C709 C710 C711 1.8(8)
C708 C709 C710 C711 -176.1(5)
C603 C604 C602 C601 -2.5(8)
C605 C604 C602 C601 178.4(5)
C507 N501 C508 C509 104.3(6)
C518 N501 C508 C509 -98.4(5)
C514 C509 C508 N501 120.7(5)
C510 C509 C508 N501 -60.6(7)
C612 C607 C608 C609 -2.8(9)
C606 C607 C608 C609 175.4(5)
C413 C408 C409 C410 3.1(8)
C407 C408 C409 C410 -176.6(5)
C514 C509 C510 C511 2.4(10)
C508 C509 C510 C511 -176.3(6)
C608 C607 C612 C611 2.0(8)
C606 C607 C612 C611 -176.2(5)
C409 C408 C413 C412 -3.3(9)
C407 C408 C413 C412 176.4(5)
C510 C509 C514 C513 -3.1(9)
C508 C509 C514 C513 175.6(5)
C104 C105 C103 C102 -3.2(9)
C106 C105 C103 C102 176.4(5)
C311 C310 C315 C314 2.4(8)
C309 C310 C315 C314 -176.5(5)
C506 N500 C505 C501 -75.1(6)
C507 N500 C505 C501 116.2(5)
C500 C501 C505 N500 -43.1(7)
C502 C501 C505 N500 136.1(7)
C706 N701 C705 C704 75.3(6)
C707 N701 C705 C704 -116.4(5)
C700 C704 C705 N701 42.7(7)
C703 C704 C705 N701 -137.0(5)
C709 C714 C713 C712 -0.7(9)
C709 C710 C711 C712 -1.0(9)
C607 C608 C609 C610 2.0(10)
C614 N600 C605 C604 -74.9(6)
C613 N600 C605 C604 116.4(6)
C603 C604 C605 N600 -42.9(7)
C602 C604 C605 N600 136.2(6)
C112 C108 C109 C3 0.8(8)
C107 C108 C109 C3 -178.3(5)
C602 C604 C603 C8 1.6(8)
C605 C604 C603 C8 -179.3(6)
C607 C612 C611 C610 -0.4(9)
C406 C401 C402 C403 0.6(9)
C400 C401 C402 C403 -178.0(5)
C509 C514 C513 C512 2.3(10)
C314 C313 C312 C311 0.1(10)
C310 C311 C312 C313 1.4(9)
C408 C409 C410 C411 -1.4(9)
C105 C103 C102 C101 2.0(9)
C301 C300 C305 C304 0.2(9)
C306 C300 C305 C304 178.1(5)
C312 C313 C314 C315 -0.4(9)
C310 C315 C314 C313 -0.9(9)
C502 C501 C500 C5 1.8(9)
C505 C501 C500 C5 -179.0(8)
C121 N100 C107 C108 -74.9(7)
C120 N100 C107 C108 116.5(5)
C112 C108 C107 N100 137.2(5)
C109 C108 C107 N100 -43.7(7)
C703 C704 C700 C6 -2.5(8)
C705 C704 C700 C6 177.8(5)
C401 C406 C405 C404 0.3(9)
C408 C413 C412 C411 1.8(10)
C612 C611 C610 C609 -0.4(10)
C608 C609 C610 C611 -0.4(10)
C105 C104 C100 C101 -1.6(9)
C714 C713 C712 C711 1.6(9)
C710 C711 C712 C713 -0.8(9)
C604 C602 C601 C600 2.4(9)
C300 C301 C302 C303 -0.5(9)
C308 N300 C306 C300 75.5(6)
C307 N300 C306 C300 -116.8(5)
C301 C300 C306 N300 -137.8(5)
C305 C300 C306 N300 44.4(7)
C415 N400 C400 C401 -74.5(6)
C414 N400 C400 C401 116.4(5)
C406 C401 C400 N400 137.5(5)
C402 C401 C400 N400 -44.0(7)
C409 C410 C411 C412 -0.2(9)
C413 C412 C411 C410 0.1(9)
C509 C510 C511 C512 -1.0(11)
C704 C703 C702 C701 -2.7(9)
C703 C702 C701 C6 2.7(9)
C108 C112 C111 C110 0.6(9)
C510 C511 C512 C513 0.2(11)
C514 C513 C512 C511 -0.8(10)
C602 C601 C600 C8 -1.2(9)
C501 C502 C503 C504 2.5(9)
C104 C100 C101 C102 0.3(10)
C103 C102 C101 C100 -0.5(9)
C706 N702 C716 C12 133.9(5)
C715 N702 C716 C12 -63.6(6)
C112 C111 C110 C3 -0.7(10)
C406 C405 C404 C403 -0.3(9)
N203 C201 C130 C24 -10.9(6)
N200 C201 C130 C24 -130.6(5)
N101 C201 C130 C24 109.3(5)
C502 C503 C504 C5 -1.3(9)
C506 N502 C516 C14 -133.4(6)
C518 N502 C516 C14 63.9(6)
C614 N601 C615 C11 -133.7(5)
C618 N601 C615 C11 64.5(6)
C301 C302 C303 C304 1.3(9)
N303 C316 C318 C23 11.0(6)
N302 C316 C318 C23 130.7(5)
N301 C316 C318 C23 -109.0(5)
N403 C416 C417 C18 -11.4(6)
N402 C416 C417 C18 -130.6(5)
N401 C416 C417 C18 109.0(5)
C401 C402 C403 C404 -0.5(10)
C405 C404 C403 C402 0.4(10)
C518 N503 C517 C14 59.9(6)
C22 N503 C517 C14 -75.3(7)
C316 N303 C317 C10 -61.6(7)
C17 N303 C317 C10 73.6(7)
N603 C618 C617 C27 -11.2(6)
N601 C618 C617 C27 -131.4(5)
N602 C618 C617 C27 108.6(5)
C300 C305 C304 C303 0.6(10)
C302 C303 C304 C305 -1.3(10)
C201 N203 C131 C15 61.6(7)
C19 N203 C131 C15 -73.8(7)
N503 C518 C515 C26 -11.2(6)
N502 C518 C515 C26 -131.7(5)
N501 C518 C515 C26 108.8(5)
C416 N403 C418 C13 61.7(7)
C16 N403 C418 C13 -73.7(7)
C618 N603 C616 C11 60.0(7)
C20 N603 C616 C11 -74.8(7)
C715 N703 C1 C12 -60.5(6)
C21 N703 C1 C12 74.5(7)
N703 C715 C2 C25 11.1(6)
N702 C715 C2 C25 132.0(5)
N700 C715 C2 C25 -109.1(5)
C108 C109 C3 C110 -0.9(10)
C111 C110 C3 C109 0.8(11)
C308 N302 C4 C10 132.6(5)
C316 N302 C4 C10 -62.9(7)
C503 C504 C5 C500 0.4(11)
C501 C500 C5 C504 -0.7(11)
C702 C701 C6 C700 -2.7(10)
C704 C700 C6 C701 2.6(10)
C121 N200 C7 C15 -132.6(6)
C201 N200 C7 C15 63.1(6)
C601 C600 C8 C603 0.3(10)
C604 C603 C8 C600 -0.6(10)
C415 N402 C9 C13 -132.2(6)
C416 N402 C9 C13 62.9(7)
N302 C4 C10 C317 29.7(8)
N303 C317 C10 C4 27.4(7)
N603 C616 C11 C615 -25.8(8)
N601 C615 C11 C616 -30.8(7)
N703 C1 C12 C716 26.9(7)
N702 C716 C12 C1 29.8(7)
N402 C9 C13 C418 -29.6(7)
N403 C418 C13 C9 -27.2(8)
N503 C517 C14 C516 -25.7(8)
N502 C516 C14 C517 -30.8(7)
N200 C7 C15 C131 -30.1(7)
N203 C131 C15 C7 -27.1(7)
C416 N403 C16 C18 29.0(7)
C418 N403 C16 C18 166.5(6)
C316 N303 C17 C23 -29.1(7)
C317 N303 C17 C23 -166.2(6)
N403 C16 C18 C417 -34.5(6)
C416 C417 C18 C16 28.1(6)
C201 N203 C19 C24 28.8(7)
C131 N203 C19 C24 165.9(5)
C618 N603 C20 C27 29.5(7)
C616 N603 C20 C27 166.1(5)
C715 N703 C21 C25 -29.6(7)
C1 N703 C21 C25 -166.6(6)
C518 N503 C22 C26 29.8(7)
C517 N503 C22 C26 166.7(5)
N303 C17 C23 C318 34.5(7)
C316 C318 C23 C17 -28.0(6)
N203 C19 C24 C130 -33.9(7)
C201 C130 C24 C19 27.4(6)
N703 C21 C25 C2 34.9(7)
C715 C2 C25 C21 -28.2(6)
N503 C22 C26 C515 -34.9(6)
C518 C515 C26 C22 28.4(6)
N603 C20 C27 C617 -34.7(6)
C618 C617 C27 C20 28.3(6)
